data_7048749
loop_
_publ_author_name
'Chrysochos, Nicolas'
'Ahmadi, Mohsen'
'Wahlefeld, Stefan'
'Rippers, Yvonne'
'Zebger, Ingo'
'Mroginski, Maria Andrea'
'Schulzke, Carola'

_publ_section_title
;
 Comparison of molybdenum and rhenium oxo bis-pyrazine-dithiolene
 complexes - in search of an alternative metal centre for molybdenum
 cofactor models.
;
_journal_issue 8
_journal_name_full 'Dalton transactions (Cambridge, England : 2003)'
_journal_page_first 2701
_journal_page_last 2714
_journal_paper_doi 10.1039/c8dt04237c
_journal_volume 48
_journal_year 2019
_chemical_formula_sum 'C24 H46 Mo N6 O2 S4'
_chemical_formula_weight 674.85
_space_group_crystal_system monoclinic
_space_group_IT_number 4
_space_group_name_Hall 'P 2yb'
_space_group_name_H-M_alt 'P 1 21 1'
_symmetry_space_group_name_Hall 'P 2yb'
_symmetry_space_group_name_H-M 'P 1 21 1'
_atom_sites_solution_hydrogens mixed
_audit_creation_method SHELXL-2016/6
_audit_update_record
;
2018-10-15 deposited with the CCDC.
2019-01-24 downloaded from the CCDC.
;
_cell_angle_alpha 90
_cell_angle_beta 94.25(3)
_cell_angle_gamma 90
_cell_formula_units_Z 2
_cell_length_a 9.5168(19)
_cell_length_b 13.590(3)
_cell_length_c 12.011(2)
_cell_measurement_reflns_used 17863
_cell_measurement_temperature 170(2)
_cell_measurement_theta_max 58.9
_cell_measurement_theta_min 3.0
_cell_volume 1549.2(5)
_computing_cell_refinement 'X-Area by STOE & Cie GmbH 2010'
_computing_data_reduction 'X-Area by STOE & Cie GmbH 2010'
_computing_molecular_graphics 'XP Version 5.1 by Bruker AXS 1998'
_computing_publication_material 'CIFTAB (Sheldrick, 2016)'
_computing_structure_refinement 'SHELXL-2016 (Sheldrick, 2016)'
_computing_structure_solution 'SHELXT-2016 (Sheldrick, 2016)'
_diffrn_ambient_temperature 170(2)
_diffrn_detector_area_resol_mean 6.67
_diffrn_measured_fraction_theta_full 1.000
_diffrn_measured_fraction_theta_max 0.992
_diffrn_measurement_device_type 'STOE IPDS2T'
_diffrn_measurement_method \w
_diffrn_radiation_type MoK\a
_diffrn_radiation_wavelength 0.71073
_diffrn_reflns_av_R_equivalents 0.0714
_diffrn_reflns_av_unetI/netI 0.0500
_diffrn_reflns_Laue_measured_fraction_full 1.000
_diffrn_reflns_Laue_measured_fraction_max 0.992
_diffrn_reflns_limit_h_max 13
_diffrn_reflns_limit_h_min -13
_diffrn_reflns_limit_k_max 18
_diffrn_reflns_limit_k_min -18
_diffrn_reflns_limit_l_max 16
_diffrn_reflns_limit_l_min -14
_diffrn_reflns_number 17816
_diffrn_reflns_point_group_measured_fraction_full 0.991
_diffrn_reflns_point_group_measured_fraction_max 0.970
_diffrn_reflns_theta_full 25.242
_diffrn_reflns_theta_max 29.457
_diffrn_reflns_theta_min 1.700
_diffrn_source 'fine-focus sealed tube'
_exptl_absorpt_coefficient_mu 0.725
_exptl_absorpt_correction_T_max 0.9879
_exptl_absorpt_correction_T_min 0.9086
_exptl_absorpt_correction_type numerical
_exptl_absorpt_process_details 'face indexed'
_exptl_crystal_colour red
_exptl_crystal_density_diffrn 1.447
_exptl_crystal_description block
_exptl_crystal_F_000 708
_exptl_crystal_size_max 0.448
_exptl_crystal_size_mid 0.432
_exptl_crystal_size_min 0.337
_refine_diff_density_max 0.930
_refine_diff_density_min -1.419
_refine_diff_density_rms 0.100
_refine_ls_abs_structure_details
;
 Flack x determined using 3565 quotients [(I+)-(I-)]/[(I+)+(I-)]
 (Parsons, Flack and Wagner, Acta Cryst. B69 (2013) 249-259).
;
_refine_ls_abs_structure_Flack -0.02(3)
_refine_ls_extinction_coef 0.0140(16)
_refine_ls_extinction_expression Fc^*^=kFc[1+0.001xFc^2^\l^3^/sin(2\q)]^-1/4^
_refine_ls_extinction_method 'SHELXL-2016/6 (Sheldrick 2016)'
_refine_ls_goodness_of_fit_ref 0.913
_refine_ls_hydrogen_treatment mixed
_refine_ls_matrix_type full
_refine_ls_number_parameters 351
_refine_ls_number_reflns 8328
_refine_ls_number_restraints 2
_refine_ls_restrained_S_all 0.913
_refine_ls_R_factor_all 0.0345
_refine_ls_R_factor_gt 0.0319
_refine_ls_shift/su_max 0.001
_refine_ls_shift/su_mean 0.000
_refine_ls_structure_factor_coef Fsqd
_refine_ls_weighting_details 'w=1/[\s^2^(Fo^2^)+(0.0699P)^2^+1.2556P] where P=(Fo^2^+2Fc^2^)/3'
_refine_ls_weighting_scheme calc
_refine_ls_wR_factor_gt 0.0863
_refine_ls_wR_factor_ref 0.0949
_reflns_Friedel_coverage 0.880
_reflns_Friedel_fraction_full 0.982
_reflns_Friedel_fraction_max 0.946
_reflns_number_gt 8014
_reflns_number_total 8328
_reflns_threshold_expression 'I > 2\s(I)'
_cod_data_source_file c8dt04237c2.cif
_cod_data_source_block NCS200C
_cod_depositor_comments 'Adding full bibliography for 7048748--7048749.cif.'
_cod_database_code 7048749
_shelx_shelxl_version_number 2016/6
_shelx_space_group_comment
;
The symmetry employed for this shelxl refinement is uniquely defined
by the following loop, which should always be used as a source of
symmetry information in preference to the above space-group names.
They are only intended as comments.
;
_shelx_estimated_absorpt_t_min 0.737
_shelx_estimated_absorpt_t_max 0.792
_exptl_absorpt_special_details
; 
programs X-Red32 and X-Shape by STOE & Cie GmbH 2010
;

loop_
_space_group_symop_operation_xyz
'x, y, z'
'-x, y+1/2, -z'

loop_
_atom_site_label
_atom_site_type_symbol
_atom_site_fract_x
_atom_site_fract_y
_atom_site_fract_z
_atom_site_U_iso_or_equiv
_atom_site_adp_type
_atom_site_occupancy
_atom_site_site_symmetry_order
_atom_site_calc_flag
_atom_site_refinement_flags_posn
_atom_site_refinement_flags_adp
Mo1 Mo 0.32520(3) 0.42103(2) 0.73101(2) 0.01643(9) Uani 1 1 d . .
S1 S 0.13339(11) 0.44774(6) 0.59409(8) 0.02109(19) Uani 1 1 d . .
S2 S 0.23610(10) 0.56541(7) 0.81448(8) 0.02025(18) Uani 1 1 d . .
S3 S 0.27447(10) 0.25129(7) 0.69924(7) 0.02034(18) Uani 1 1 d . .
S4 S 0.38669(10) 0.36797(6) 0.91820(8) 0.01984(18) Uani 1 1 d . .
O1 O 0.4757(3) 0.4492(2) 0.6720(2) 0.0249(6) Uani 1 1 d . .
N1 N 0.0009(4) 0.6123(3) 0.5298(3) 0.0257(7) Uani 1 1 d . .
N2 N 0.0883(4) 0.7153(3) 0.7249(3) 0.0239(6) Uani 1 1 d . .
N3 N 0.3408(4) 0.0891(2) 0.8150(3) 0.0233(6) Uani 1 1 d . .
N4 N 0.4478(4) 0.1928(3) 1.0045(3) 0.0237(6) Uani 1 1 d . .
C1 C 0.0805(4) 0.5698(3) 0.6107(3) 0.0193(6) Uani 1 1 d . .
C2 C 0.1256(4) 0.6220(3) 0.7097(3) 0.0193(7) Uani 1 1 d . .
C3 C 0.0103(5) 0.7580(3) 0.6408(4) 0.0276(8) Uani 1 1 d . .
H3 H -0.016194 0.824986 0.647811 0.033 Uiso 1 1 calc R U
C4 C -0.0328(5) 0.7075(3) 0.5442(4) 0.0281(8) Uani 1 1 d . .
H4 H -0.087548 0.740858 0.486565 0.034 Uiso 1 1 calc R U
C5 C 0.3427(4) 0.1874(3) 0.8172(3) 0.0181(6) Uani 1 1 d . .
C6 C 0.3953(4) 0.2395(3) 0.9139(3) 0.0181(6) Uani 1 1 d . .
C7 C 0.3969(5) 0.0432(3) 0.9075(4) 0.0253(8) Uani 1 1 d . .
H7 H 0.399477 -0.026686 0.908565 0.030 Uiso 1 1 calc R U
C8 C 0.4501(5) 0.0935(3) 0.9997(3) 0.0245(7) Uani 1 1 d . .
H8 H 0.489873 0.057563 1.062182 0.029 Uiso 1 1 calc R U
N5 N 0.9060(4) 0.3070(3) 0.9255(3) 0.0218(6) Uani 1 1 d . .
C9 C 0.9188(5) 0.3789(4) 0.8305(4) 0.0297(8) Uani 1 1 d . .
H9A H 1.007665 0.416095 0.844916 0.036 Uiso 1 1 calc R U
H9B H 0.926398 0.340796 0.760973 0.036 Uiso 1 1 calc R U
C10 C 0.8004(6) 0.4512(4) 0.8113(5) 0.0402(11) Uani 1 1 d . .
H10A H 0.712509 0.415818 0.791088 0.060 Uiso 1 1 calc R U
H10B H 0.820846 0.495989 0.750592 0.060 Uiso 1 1 calc R U
H10C H 0.790569 0.489199 0.879662 0.060 Uiso 1 1 calc R U
C11 C 1.0279(5) 0.2363(3) 0.9184(4) 0.0269(8) Uani 1 1 d . .
H11A H 1.116305 0.274809 0.919467 0.032 Uiso 1 1 calc R U
H11B H 1.016507 0.201499 0.845916 0.032 Uiso 1 1 calc R U
C12 C 1.0427(6) 0.1602(4) 1.0112(5) 0.0415(12) Uani 1 1 d . .
H12A H 1.055392 0.193595 1.083565 0.062 Uiso 1 1 calc R U
H12B H 1.124730 0.118422 1.000941 0.062 Uiso 1 1 calc R U
H12C H 0.957635 0.119400 1.008990 0.062 Uiso 1 1 calc R U
C13 C 0.9127(5) 0.3589(3) 1.0370(4) 0.0281(8) Uani 1 1 d . .
H13A H 0.887684 0.311350 1.094758 0.034 Uiso 1 1 calc R U
H13B H 0.841008 0.411825 1.033678 0.034 Uiso 1 1 calc R U
C14 C 1.0547(6) 0.4035(4) 1.0728(4) 0.0393(11) Uani 1 1 d . .
H14A H 1.123712 0.350894 1.088448 0.059 Uiso 1 1 calc R U
H14B H 1.046841 0.443104 1.140301 0.059 Uiso 1 1 calc R U
H14C H 1.085437 0.445521 1.012895 0.059 Uiso 1 1 calc R U
C15 C 0.7657(5) 0.2534(4) 0.9157(5) 0.0358(10) Uani 1 1 d . .
H15A H 0.764226 0.205221 0.977380 0.043 Uiso 1 1 calc R U
H15B H 0.689550 0.301706 0.925055 0.043 Uiso 1 1 calc R U
C16 C 0.7347(6) 0.2000(6) 0.8062(7) 0.0581(19) Uani 1 1 d . .
H16A H 0.728878 0.247634 0.744796 0.087 Uiso 1 1 calc R U
H16B H 0.644959 0.164842 0.807544 0.087 Uiso 1 1 calc R U
H16C H 0.810369 0.152778 0.795263 0.087 Uiso 1 1 calc R U
N6 N 0.4909(4) 0.8184(3) 0.6192(3) 0.0236(6) Uani 1 1 d . .
C17 C 0.4774(5) 0.7556(3) 0.5150(4) 0.0284(8) Uani 1 1 d . .
H17A H 0.567539 0.720585 0.508066 0.034 Uiso 1 1 calc R U
H17B H 0.461483 0.799183 0.449271 0.034 Uiso 1 1 calc R U
C18 C 0.3597(6) 0.6805(4) 0.5127(5) 0.0399(11) Uani 1 1 d . .
H18A H 0.375002 0.636122 0.576739 0.060 Uiso 1 1 calc R U
H18B H 0.358523 0.642400 0.443361 0.060 Uiso 1 1 calc R U
H18C H 0.269254 0.714413 0.516463 0.060 Uiso 1 1 calc R U
C19 C 0.5145(5) 0.7557(3) 0.7237(4) 0.0307(9) Uani 1 1 d . .
H19A H 0.527492 0.799934 0.789101 0.037 Uiso 1 1 calc R U
H19B H 0.428481 0.716309 0.732297 0.037 Uiso 1 1 calc R U
C20 C 0.6381(7) 0.6872(4) 0.7250(5) 0.0429(12) Uani 1 1 d . .
H20A H 0.622769 0.639068 0.664517 0.064 Uiso 1 1 calc R U
H20B H 0.648396 0.652751 0.796800 0.064 Uiso 1 1 calc R U
H20C H 0.723805 0.724947 0.714458 0.064 Uiso 1 1 calc R U
C21 C 0.6169(5) 0.8847(3) 0.6058(4) 0.0272(8) Uani 1 1 d . .
H21A H 0.700179 0.842578 0.596975 0.033 Uiso 1 1 calc R U
H21B H 0.599140 0.922819 0.535958 0.033 Uiso 1 1 calc R U
C22 C 0.6523(6) 0.9554(4) 0.6992(5) 0.0409(11) Uani 1 1 d . .
H22A H 0.575275 1.002817 0.703376 0.061 Uiso 1 1 calc R U
H22B H 0.739328 0.990420 0.685583 0.061 Uiso 1 1 calc R U
H22C H 0.665336 0.919185 0.769768 0.061 Uiso 1 1 calc R U
C23 C 0.3592(5) 0.8793(4) 0.6317(4) 0.0311(9) Uani 1 1 d . .
H23A H 0.280989 0.834096 0.645954 0.037 Uiso 1 1 calc R U
H23B H 0.375756 0.921891 0.698275 0.037 Uiso 1 1 calc R U
C24 C 0.3135(7) 0.9428(6) 0.5342(5) 0.0554(18) Uani 1 1 d . .
H24A H 0.389742 0.988261 0.519117 0.083 Uiso 1 1 calc R U
H24B H 0.229847 0.980398 0.551091 0.083 Uiso 1 1 calc R U
H24C H 0.291034 0.901382 0.468535 0.083 Uiso 1 1 calc R U
O2 O -0.0393(5) 0.5390(4) 0.2969(3) 0.0454(9) Uani 1 1 d D .
H1O2 H -0.128(6) 0.552(5) 0.277(6) 0.040(17) Uiso 1 1 d D .
H2O2 H -0.018(9) 0.562(7) 0.364(5) 0.06(3) Uiso 1 1 d D .

loop_
_atom_site_aniso_label
_atom_site_aniso_U_11
_atom_site_aniso_U_22
_atom_site_aniso_U_33
_atom_site_aniso_U_23
_atom_site_aniso_U_13
_atom_site_aniso_U_12
Mo1 0.01817(14) 0.01509(13) 0.01594(13) 0.00063(10) 0.00066(9) -0.00029(10)
S1 0.0260(4) 0.0171(4) 0.0194(4) -0.0019(3) -0.0033(3) 0.0006(3)
S2 0.0245(4) 0.0186(4) 0.0171(4) -0.0007(3) -0.0022(3) 0.0024(3)
S3 0.0270(4) 0.0174(4) 0.0161(4) -0.0009(3) -0.0026(3) -0.0005(3)
S4 0.0255(4) 0.0147(4) 0.0187(4) -0.0014(3) -0.0026(3) -0.0006(3)
O1 0.0247(13) 0.0262(14) 0.0241(13) 0.0027(10) 0.0047(11) 0.0000(10)
N1 0.0288(17) 0.0215(15) 0.0256(16) 0.0003(12) -0.0064(14) 0.0026(13)
N2 0.0270(16) 0.0211(15) 0.0231(15) -0.0014(12) -0.0014(13) 0.0026(13)
N3 0.0291(16) 0.0168(14) 0.0237(16) 0.0000(12) -0.0006(13) 0.0005(12)
N4 0.0273(16) 0.0211(15) 0.0218(15) 0.0008(12) -0.0042(13) 0.0024(13)
C1 0.0207(16) 0.0182(15) 0.0188(16) 0.0015(12) -0.0010(13) 0.0005(12)
C2 0.0194(15) 0.0168(16) 0.0216(16) 0.0010(12) 0.0017(13) 0.0004(12)
C3 0.0290(19) 0.0208(18) 0.032(2) -0.0004(15) -0.0022(17) 0.0051(15)
C4 0.032(2) 0.0241(19) 0.0261(19) 0.0022(15) -0.0103(16) 0.0062(16)
C5 0.0185(15) 0.0181(15) 0.0174(15) -0.0005(12) -0.0003(12) -0.0002(12)
C6 0.0183(15) 0.0185(16) 0.0174(16) -0.0004(12) -0.0003(13) 0.0007(12)
C7 0.0294(19) 0.0181(16) 0.028(2) 0.0023(14) 0.0000(16) 0.0035(14)
C8 0.0293(19) 0.0196(17) 0.0242(18) 0.0052(14) -0.0011(15) 0.0040(14)
N5 0.0207(14) 0.0211(14) 0.0244(15) -0.0022(12) 0.0065(12) -0.0017(12)
C9 0.031(2) 0.034(2) 0.0230(19) 0.0060(16) 0.0016(16) 0.0014(17)
C10 0.041(3) 0.039(2) 0.040(3) 0.0060(19) -0.003(2) 0.009(2)
C11 0.0248(18) 0.0241(18) 0.033(2) -0.0016(15) 0.0083(16) 0.0015(14)
C12 0.045(3) 0.027(2) 0.055(3) 0.012(2) 0.022(3) 0.009(2)
C13 0.033(2) 0.0287(19) 0.0235(19) -0.0019(15) 0.0050(16) 0.0060(16)
C14 0.042(2) 0.039(3) 0.036(2) -0.0134(19) -0.006(2) 0.002(2)
C15 0.0227(19) 0.033(2) 0.052(3) -0.008(2) 0.0089(19) -0.0070(16)
C16 0.033(3) 0.063(4) 0.079(5) -0.039(4) 0.006(3) -0.015(3)
N6 0.0271(16) 0.0235(16) 0.0207(15) 0.0005(12) 0.0049(13) -0.0034(13)
C17 0.038(2) 0.0281(19) 0.0202(18) -0.0001(14) 0.0105(16) -0.0045(16)
C18 0.050(3) 0.034(2) 0.035(2) -0.0065(19) 0.002(2) -0.013(2)
C19 0.039(2) 0.030(2) 0.0234(19) 0.0052(15) 0.0066(17) -0.0025(17)
C20 0.059(3) 0.037(3) 0.033(2) 0.012(2) 0.007(2) 0.011(2)
C21 0.0271(19) 0.0255(17) 0.030(2) 0.0059(15) 0.0079(16) -0.0038(15)
C22 0.041(3) 0.037(2) 0.044(3) 0.000(2) -0.001(2) -0.012(2)
C23 0.030(2) 0.035(2) 0.029(2) -0.0036(17) 0.0072(17) 0.0035(17)
C24 0.050(3) 0.076(5) 0.043(3) 0.018(3) 0.013(2) 0.033(3)
O2 0.046(2) 0.056(2) 0.0343(19) -0.0105(17) 0.0024(17) 0.0171(19)

loop_
_atom_type_symbol
_atom_type_description
_atom_type_scat_dispersion_real
_atom_type_scat_dispersion_imag
_atom_type_scat_source
C C 0.0033 0.0016 'International Tables Vol C Tables 4.2.6.8 and 6.1.1.4'
H H 0.0000 0.0000 'International Tables Vol C Tables 4.2.6.8 and 6.1.1.4'
Mo Mo -1.6832 0.6857 'International Tables Vol C Tables 4.2.6.8 and 6.1.1.4'
N N 0.0061 0.0033 'International Tables Vol C Tables 4.2.6.8 and 6.1.1.4'
O O 0.0106 0.0060 'International Tables Vol C Tables 4.2.6.8 and 6.1.1.4'
S S 0.1246 0.1234 'International Tables Vol C Tables 4.2.6.8 and 6.1.1.4'

loop_
_geom_angle_atom_site_label_1
_geom_angle_atom_site_label_2
_geom_angle_atom_site_label_3
_geom_angle
O1 Mo1 S3 108.70(10)
O1 Mo1 S2 109.18(10)
S3 Mo1 S2 142.11(4)
O1 Mo1 S4 107.88(11)
S3 Mo1 S4 83.75(3)
S2 Mo1 S4 85.57(3)
O1 Mo1 S1 107.73(11)
S3 Mo1 S1 84.35(3)
S2 Mo1 S1 83.53(3)
S4 Mo1 S1 144.38(4)
C1 S1 Mo1 106.09(13)
C2 S2 Mo1 105.76(13)
C5 S3 Mo1 107.05(13)
C6 S4 Mo1 106.36(13)
C1 N1 C4 117.1(4)
C2 N2 C3 116.6(4)
C5 N3 C7 116.3(4)
C6 N4 C8 116.7(4)
N1 C1 C2 121.2(3)
N1 C1 S1 119.1(3)
C2 C1 S1 119.8(3)
N2 C2 C1 121.4(3)
N2 C2 S2 118.1(3)
C1 C2 S2 120.5(3)
N2 C3 C4 122.0(4)
N2 C3 H3 119.0
C4 C3 H3 119.0
N1 C4 C3 121.7(4)
N1 C4 H4 119.2
C3 C4 H4 119.2
N3 C5 C6 121.2(3)
N3 C5 S3 118.5(3)
C6 C5 S3 120.2(3)
N4 C6 C5 121.4(3)
N4 C6 S4 118.0(3)
C5 C6 S4 120.5(3)
N3 C7 C8 122.4(4)
N3 C7 H7 118.8
C8 C7 H7 118.8
N4 C8 C7 121.9(4)
N4 C8 H8 119.1
C7 C8 H8 119.1
C13 N5 C9 111.5(3)
C13 N5 C11 111.3(3)
C9 N5 C11 105.2(3)
C13 N5 C15 105.8(3)
C9 N5 C15 111.7(4)
C11 N5 C15 111.4(3)
C10 C9 N5 116.0(4)
C10 C9 H9A 108.3
N5 C9 H9A 108.3
C10 C9 H9B 108.3
N5 C9 H9B 108.3
H9A C9 H9B 107.4
C9 C10 H10A 109.5
C9 C10 H10B 109.5
H10A C10 H10B 109.5
C9 C10 H10C 109.5
H10A C10 H10C 109.5
H10B C10 H10C 109.5
N5 C11 C12 114.9(4)
N5 C11 H11A 108.5
C12 C11 H11A 108.5
N5 C11 H11B 108.5
C12 C11 H11B 108.5
H11A C11 H11B 107.5
C11 C12 H12A 109.5
C11 C12 H12B 109.5
H12A C12 H12B 109.5
C11 C12 H12C 109.5
H12A C12 H12C 109.5
H12B C12 H12C 109.5
N5 C13 C14 114.7(4)
N5 C13 H13A 108.6
C14 C13 H13A 108.6
N5 C13 H13B 108.6
C14 C13 H13B 108.6
H13A C13 H13B 107.6
C13 C14 H14A 109.5
C13 C14 H14B 109.5
H14A C14 H14B 109.5
C13 C14 H14C 109.5
H14A C14 H14C 109.5
H14B C14 H14C 109.5
C16 C15 N5 114.3(4)
C16 C15 H15A 108.7
N5 C15 H15A 108.7
C16 C15 H15B 108.7
N5 C15 H15B 108.7
H15A C15 H15B 107.6
C15 C16 H16A 109.5
C15 C16 H16B 109.5
H16A C16 H16B 109.5
C15 C16 H16C 109.5
H16A C16 H16C 109.5
H16B C16 H16C 109.5
C17 N6 C21 105.5(3)
C17 N6 C23 111.7(4)
C21 N6 C23 110.6(3)
C17 N6 C19 111.4(3)
C21 N6 C19 110.5(3)
C23 N6 C19 107.3(3)
N6 C17 C18 114.4(4)
N6 C17 H17A 108.7
C18 C17 H17A 108.7
N6 C17 H17B 108.7
C18 C17 H17B 108.7
H17A C17 H17B 107.6
C17 C18 H18A 109.5
C17 C18 H18B 109.5
H18A C18 H18B 109.5
C17 C18 H18C 109.5
H18A C18 H18C 109.5
H18B C18 H18C 109.5
C20 C19 N6 115.2(4)
C20 C19 H19A 108.5
N6 C19 H19A 108.5
C20 C19 H19B 108.5
N6 C19 H19B 108.5
H19A C19 H19B 107.5
C19 C20 H20A 109.5
C19 C20 H20B 109.5
H20A C20 H20B 109.5
C19 C20 H20C 109.5
H20A C20 H20C 109.5
H20B C20 H20C 109.5
C22 C21 N6 115.9(4)
C22 C21 H21A 108.3
N6 C21 H21A 108.3
C22 C21 H21B 108.3
N6 C21 H21B 108.3
H21A C21 H21B 107.4
C21 C22 H22A 109.5
C21 C22 H22B 109.5
H22A C22 H22B 109.5
C21 C22 H22C 109.5
H22A C22 H22C 109.5
H22B C22 H22C 109.5
C24 C23 N6 115.6(4)
C24 C23 H23A 108.4
N6 C23 H23A 108.4
C24 C23 H23B 108.4
N6 C23 H23B 108.4
H23A C23 H23B 107.4
C23 C24 H24A 109.5
C23 C24 H24B 109.5
H24A C24 H24B 109.5
C23 C24 H24C 109.5
H24A C24 H24C 109.5
H24B C24 H24C 109.5
H1O2 O2 H2O2 109(8)

loop_
_geom_bond_atom_site_label_1
_geom_bond_atom_site_label_2
_geom_bond_distance
Mo1 O1 1.688(3)
Mo1 S3 2.3818(10)
Mo1 S2 2.3875(10)
Mo1 S4 2.3923(11)
Mo1 S1 2.3923(12)
S1 C1 1.749(4)
S2 C2 1.756(4)
S3 C5 1.745(4)
S4 C6 1.749(4)
N1 C1 1.320(5)
N1 C4 1.348(5)
N2 C2 1.332(5)
N2 C3 1.340(6)
N3 C5 1.335(5)
N3 C7 1.350(5)
N4 C6 1.326(5)
N4 C8 1.352(5)
C1 C2 1.424(5)
C3 C4 1.384(6)
C3 H3 0.9500
C4 H4 0.9500
C5 C6 1.420(5)
C7 C8 1.366(6)
C7 H7 0.9500
C8 H8 0.9500
N5 C13 1.512(5)
N5 C9 1.513(5)
N5 C11 1.514(5)
N5 C15 1.518(6)
C9 C10 1.500(7)
C9 H9A 0.9900
C9 H9B 0.9900
C10 H10A 0.9800
C10 H10B 0.9800
C10 H10C 0.9800
C11 C12 1.520(7)
C11 H11A 0.9900
C11 H11B 0.9900
C12 H12A 0.9800
C12 H12B 0.9800
C12 H12C 0.9800
C13 C14 1.514(7)
C13 H13A 0.9900
C13 H13B 0.9900
C14 H14A 0.9800
C14 H14B 0.9800
C14 H14C 0.9800
C15 C16 1.512(8)
C15 H15A 0.9900
C15 H15B 0.9900
C16 H16A 0.9800
C16 H16B 0.9800
C16 H16C 0.9800
N6 C17 1.513(5)
N6 C21 1.517(5)
N6 C23 1.518(6)
N6 C19 1.520(5)
C17 C18 1.514(7)
C17 H17A 0.9900
C17 H17B 0.9900
C18 H18A 0.9800
C18 H18B 0.9800
C18 H18C 0.9800
C19 C20 1.499(8)
C19 H19A 0.9900
C19 H19B 0.9900
C20 H20A 0.9800
C20 H20B 0.9800
C20 H20C 0.9800
C21 C22 1.496(7)
C21 H21A 0.9900
C21 H21B 0.9900
C22 H22A 0.9800
C22 H22B 0.9800
C22 H22C 0.9800
C23 C24 1.493(7)
C23 H23A 0.9900
C23 H23B 0.9900
C24 H24A 0.9800
C24 H24B 0.9800
C24 H24C 0.9800
O2 H1O2 0.88(6)
O2 H2O2 0.88(6)
